data_7200681
loop_
_publ_author_name
'Zhou, Hong'
'Chen, Lei'
'Chen, Rong'
'Peng, Zheng-He'
'Song, You'
'Pan, Zhi-Quan'
'Huang, Qi-Mao'
'Hu, Xue-Lei'
'Bai, Zheng-Wu'

_publ_section_title
;
 Hexamine copper(II) coordination polymers: synthesis, structure and
 magnetic properties
;
_journal_issue 4
_journal_name_full CrystEngComm
_journal_page_first 671
_journal_paper_doi 10.1039/b820108k
_journal_volume 11
_journal_year 2009
_chemical_formula_moiety '2(C11 H30 Cl3 Cu2 N6), 2(Cl O4), H4 O2 '
_chemical_formula_sum 'C22 H64 Cl8 Cu4 N12 O10'
_chemical_formula_weight 1194.61
_chemical_name_systematic
;
?
;
_space_group_IT_number 62
_symmetry_cell_setting orthorhombic
_symmetry_space_group_name_Hall '-P 2ac 2n'
_symmetry_space_group_name_H-M 'P n m a'
_atom_sites_solution_hydrogens geom
_atom_sites_solution_primary direct
_atom_sites_solution_secondary difmap
_audit_creation_method SHELXL-97
_cell_angle_alpha 90.00
_cell_angle_beta 90.00
_cell_angle_gamma 90.00
_cell_formula_units_Z 2
_cell_length_a 11.1759(7)
_cell_length_b 8.5562(5)
_cell_length_c 23.4528(14)
_cell_measurement_reflns_used 3359
_cell_measurement_temperature 291(2)
_cell_measurement_theta_max 25.24
_cell_measurement_theta_min 2.13
_cell_volume 2242.6(2)
_computing_cell_refinement SMART
_computing_data_collection 'SMART (Bruker, 2000)'
_computing_data_reduction 'SAINT (Bruker, 2000)'
_computing_molecular_graphics SHELXTL
_computing_publication_material SHELXTL
_computing_structure_refinement SHELXTL
_computing_structure_solution 'SHELXTL (Bruker, 2000)'
_diffrn_ambient_temperature 291(2)
_diffrn_measured_fraction_theta_full 1.000
_diffrn_measured_fraction_theta_max 1.000
_diffrn_measurement_device_type 'Bruker Smart Apex CCD area detector'
_diffrn_measurement_method 'phi and omega scans'
_diffrn_radiation_monochromator graphite
_diffrn_radiation_source 'sealed tube'
_diffrn_radiation_type MoK\a
_diffrn_radiation_wavelength 0.71073
_diffrn_reflns_av_R_equivalents 0.0414
_diffrn_reflns_av_sigmaI/netI 0.0272
_diffrn_reflns_limit_h_max 10
_diffrn_reflns_limit_h_min -13
_diffrn_reflns_limit_k_max 10
_diffrn_reflns_limit_k_min -10
_diffrn_reflns_limit_l_max 25
_diffrn_reflns_limit_l_min -28
_diffrn_reflns_number 11726
_diffrn_reflns_theta_full 26.00
_diffrn_reflns_theta_max 26.00
_diffrn_reflns_theta_min 1.74
_exptl_absorpt_coefficient_mu 2.408
_exptl_absorpt_correction_T_max 0.59
_exptl_absorpt_correction_T_min 0.52
_exptl_absorpt_correction_type multi-scan
_exptl_absorpt_process_details 'SADABS; Bruker, 2000'
_exptl_crystal_colour blue
_exptl_crystal_density_diffrn 1.769
_exptl_crystal_density_method 'not measured'
_exptl_crystal_description needle
_exptl_crystal_F_000 1224
_exptl_crystal_size_max 0.28
_exptl_crystal_size_mid 0.24
_exptl_crystal_size_min 0.22
_refine_diff_density_max 0.705
_refine_diff_density_min -0.838
_refine_diff_density_rms 0.085
_refine_ls_extinction_method none
_refine_ls_goodness_of_fit_ref 1.067
_refine_ls_hydrogen_treatment mixed
_refine_ls_matrix_type full
_refine_ls_number_parameters 181
_refine_ls_number_reflns 2361
_refine_ls_number_restraints 0
_refine_ls_restrained_S_all 1.067
_refine_ls_R_factor_all 0.0518
_refine_ls_R_factor_gt 0.0423
_refine_ls_shift/su_max 0.000
_refine_ls_shift/su_mean 0.000
_refine_ls_structure_factor_coef Fsqd
_refine_ls_weighting_details 'calc w=1/[\s^2^(Fo^2^)+(0.06P)^2^+1.99P] where P=(Fo^2^+2Fc^2^)/3'
_refine_ls_weighting_scheme calc
_refine_ls_wR_factor_gt 0.1072
_refine_ls_wR_factor_ref 0.1104
_reflns_number_gt 2027
_reflns_number_total 2361
_reflns_threshold_expression >2sigma(I)
_cod_data_source_file b820108k.txt
_cod_data_source_block 0906et
_cod_depositor_comments
;
The following automatic conversions were performed:
'_symmetry_cell_setting' value 'Orthorhombic' changed to 'orthorhombic'
according to '/home/saulius/struct/CIF-dictionaries/cif_core.dic'
dictionary named 'cif_core.dic' version 2.4.1 from 2010-06-29.

Automatic conversion script
Id: cif_fix_enum 1527 2010-12-29 10:47:43Z saulius 
;
_cod_original_sg_symbol_Hall '-P 2ac 2n '
_cod_original_sg_symbol_H-M 'Pnma '
_cod_database_code 7200681

loop_
_symmetry_equiv_pos_as_xyz
'x, y, z'
'-x+1/2, -y, z+1/2'
'-x, y+1/2, -z'
'x+1/2, -y+1/2, -z+1/2'
'-x, -y, -z'
'x-1/2, y, -z-1/2'
'x, -y-1/2, z'
'-x-1/2, y-1/2, z-1/2'

loop_
_atom_site_label
_atom_site_type_symbol
_atom_site_fract_x
_atom_site_fract_y
_atom_site_fract_z
_atom_site_U_iso_or_equiv
_atom_site_adp_type
_atom_site_occupancy
_atom_site_symmetry_multiplicity
_atom_site_calc_flag
_atom_site_refinement_flags
_atom_site_disorder_assembly
_atom_site_disorder_group
C1 C 0.2117(3) -0.0273(4) 0.53775(17) 0.0404(8) Uani 1 1 d . . .
H1C H 0.2389 -0.0532 0.5759 0.049 Uiso 1 1 calc R . .
H1D H 0.1732 -0.1189 0.5216 0.049 Uiso 1 1 calc R . .
C2 C 0.1248(3) 0.1049(4) 0.54036(15) 0.0363(8) Uani 1 1 d . . .
H2A H 0.0872 0.1190 0.5034 0.044 Uiso 1 1 calc R . .
H2B H 0.0627 0.0820 0.5680 0.044 Uiso 1 1 calc R . .
C3 C 0.2230(4) 0.2500 0.61859(19) 0.0316(10) Uani 1 2 d S . .
H3A H 0.2721 0.3413 0.6259 0.038 Uiso 0.50 1 calc PR . .
H3B H 0.2721 0.1587 0.6259 0.038 Uiso 0.50 1 calc PR . .
C4 C 0.1199(4) 0.2500 0.6611(2) 0.0382(12) Uani 1 2 d S . .
H4C H 0.0704 0.1580 0.6556 0.046 Uiso 0.50 1 calc PR . .
H4D H 0.0704 0.3420 0.6556 0.046 Uiso 0.50 1 calc PR . .
C5 C 0.1729(5) 0.2500 0.7214(2) 0.0454(13) Uani 1 2 d S . .
H5A H 0.2235 0.1586 0.7255 0.055 Uiso 0.50 1 calc PR . .
H5B H 0.2235 0.3414 0.7255 0.055 Uiso 0.50 1 calc PR . .
C6 C 0.0120(4) 0.1059(5) 0.77041(16) 0.0426(9) Uani 1 1 d . . .
H6A H -0.0227 0.0859 0.7332 0.051 Uiso 1 1 calc R . .
H6B H -0.0527 0.1183 0.7976 0.051 Uiso 1 1 calc R . .
C7 C 0.0897(4) -0.0286(5) 0.78765(16) 0.0431(9) Uani 1 1 d . . .
H7A H 0.0404 -0.1183 0.7970 0.052 Uiso 1 1 calc R . .
H7B H 0.1420 -0.0573 0.7563 0.052 Uiso 1 1 calc R . .
Cl1 Cl 0.47159(13) 0.2500 0.42764(5) 0.0445(3) Uani 1 2 d S . .
Cl2 Cl 0.50615(11) 0.2500 0.57977(5) 0.0370(3) Uani 1 2 d S . .
Cl3 Cl 0.33036(11) 0.2500 0.90591(6) 0.0435(3) Uani 1 2 d S . .
Cl4 Cl 0.44529(12) 0.7500 0.85326(6) 0.0431(3) Uani 1 2 d S . .
Cu1 Cu 0.34130(5) 0.2500 0.50526(3) 0.03099(18) Uani 1 2 d S . .
Cu2 Cu 0.17710(5) 0.2500 0.84406(3) 0.03481(19) Uani 1 2 d S . .
N1 N 0.1622(3) 0.0171(4) 0.83779(15) 0.0425(8) Uani 1 1 d . . .
H1A H 0.237(4) -0.019(5) 0.8373(18) 0.051 Uiso 1 1 d . . .
H1B H 0.132(4) -0.021(5) 0.869(2) 0.051 Uiso 1 1 d . . .
N2 N 0.0843(3) 0.2500 0.76840(17) 0.0328(9) Uani 1 2 d S . .
N3 N 0.1892(3) 0.2500 0.55697(17) 0.0310(9) Uani 1 2 d S . .
N4 N 0.3141(3) 0.0186(4) 0.50215(15) 0.0425(8) Uani 1 1 d . . .
H4A H 0.302(4) -0.005(5) 0.466(2) 0.051 Uiso 1 1 d . . .
H4B H 0.380(4) -0.030(6) 0.5145(18) 0.051 Uiso 1 1 d . . .
O1 O 0.3760(4) 0.7500 0.90116(18) 0.0534(10) Uani 1 2 d S . .
O2 O 0.3802(5) 0.8036(6) 0.8060(2) 0.0530(16) Uani 0.50 1 d P . .
O3 O 0.5565(5) 0.8282(7) 0.8486(3) 0.0564(15) Uani 0.50 1 d P . .
O4 O 0.4461(5) 0.5966(7) 0.8509(2) 0.0522(14) Uani 0.50 1 d P . .
O5 O 0.8041(6) 0.8321(8) 0.8244(3) 0.0557(16) Uani 0.50 1 d P A -1
H5C H 0.809(8) 0.824(11) 0.784(4) 0.067 Uiso 0.50 1 d P B -1
H5D H 0.742(9) 0.826(12) 0.823(5) 0.067 Uiso 0.50 1 d P C -1

loop_
_atom_site_aniso_label
_atom_site_aniso_U_11
_atom_site_aniso_U_22
_atom_site_aniso_U_33
_atom_site_aniso_U_23
_atom_site_aniso_U_13
_atom_site_aniso_U_12
C1 0.047(2) 0.0295(18) 0.045(2) -0.0054(15) 0.0097(18) -0.0103(16)
C2 0.0374(18) 0.038(2) 0.0339(18) -0.0104(14) 0.0008(15) -0.0110(15)
C3 0.029(2) 0.036(3) 0.029(2) 0.000 0.0031(19) 0.000
C4 0.030(2) 0.045(3) 0.039(3) 0.000 0.002(2) 0.000
C5 0.042(3) 0.058(4) 0.036(3) 0.000 0.005(2) 0.000
C6 0.045(2) 0.051(2) 0.0318(19) -0.0040(15) 0.0009(16) -0.0142(18)
C7 0.050(2) 0.041(2) 0.039(2) -0.0080(16) 0.0096(17) -0.0116(17)
Cl1 0.0496(7) 0.0525(8) 0.0315(6) 0.000 0.0115(6) 0.000
Cl2 0.0337(6) 0.0418(7) 0.0354(6) 0.000 0.0017(5) 0.000
Cl3 0.0322(6) 0.0490(8) 0.0493(8) 0.000 -0.0083(5) 0.000
Cl4 0.0393(7) 0.0411(7) 0.0489(7) 0.000 -0.0017(6) 0.000
Cu1 0.0303(3) 0.0295(3) 0.0332(3) 0.000 0.0041(2) 0.000
Cu2 0.0339(3) 0.0359(4) 0.0346(3) 0.000 -0.0014(2) 0.000
N1 0.0476(19) 0.0376(19) 0.0422(19) 0.0059(14) -0.0004(15) 0.0110(15)
N2 0.030(2) 0.040(2) 0.029(2) 0.000 0.0024(17) 0.000
N3 0.0245(18) 0.034(2) 0.034(2) 0.000 0.0069(16) 0.000
N4 0.054(2) 0.0361(18) 0.0369(17) -0.0123(13) 0.0138(16) -0.0013(15)
O1 0.059(3) 0.046(2) 0.055(3) 0.000 0.014(2) 0.000
O2 0.051(3) 0.055(4) 0.053(3) 0.014(2) -0.002(3) 0.019(2)
O3 0.049(3) 0.060(4) 0.060(4) 0.013(3) -0.015(3) -0.017(3)
O4 0.058(3) 0.052(4) 0.047(3) -0.014(3) -0.009(3) 0.001(3)
O5 0.050(3) 0.054(3) 0.062(4) 0.017(3) 0.019(3) 0.008(3)

loop_
_atom_type_symbol
_atom_type_description
_atom_type_scat_dispersion_real
_atom_type_scat_dispersion_imag
_atom_type_scat_source
C C 0.0033 0.0016 'International Tables Vol C Tables 4.2.6.8 and 6.1.1.4'
H H 0.0000 0.0000 'International Tables Vol C Tables 4.2.6.8 and 6.1.1.4'
N N 0.0061 0.0033 'International Tables Vol C Tables 4.2.6.8 and 6.1.1.4'
O O 0.0106 0.0060 'International Tables Vol C Tables 4.2.6.8 and 6.1.1.4'
Cl Cl 0.1484 0.1585 'International Tables Vol C Tables 4.2.6.8 and 6.1.1.4'
Cu Cu 0.3201 1.2651 'International Tables Vol C Tables 4.2.6.8 and 6.1.1.4'

loop_
_geom_angle_atom_site_label_1
_geom_angle_atom_site_label_2
_geom_angle_atom_site_label_3
_geom_angle
_geom_angle_site_symmetry_1
_geom_angle_site_symmetry_3
_geom_angle_publ_flag
N4 C1 C2 109.1(3) . . ?
N4 C1 H1C 109.9 . . ?
C2 C1 H1C 109.9 . . ?
N4 C1 H1D 109.9 . . ?
C2 C1 H1D 109.9 . . ?
H1C C1 H1D 108.3 . . ?
N3 C2 C1 109.2(3) . . ?
N3 C2 H2A 109.8 . . ?
C1 C2 H2A 109.8 . . ?
N3 C2 H2B 109.8 . . ?
C1 C2 H2B 109.8 . . ?
H2A C2 H2B 108.3 . . ?
N3 C3 C4 116.2(4) . . ?
N3 C3 H3A 108.2 . . ?
C4 C3 H3A 108.2 . . ?
N3 C3 H3B 108.2 . . ?
C4 C3 H3B 108.2 . . ?
H3A C3 H3B 107.4 . . ?
C3 C4 C5 108.1(4) . . ?
C3 C4 H4C 110.1 . . ?
C5 C4 H4C 110.1 . . ?
C3 C4 H4D 110.1 . . ?
C5 C4 H4D 110.1 . . ?
H4C C4 H4D 108.4 . . ?
N2 C5 C4 115.3(4) . . ?
N2 C5 H5A 108.4 . . ?
C4 C5 H5A 108.4 . . ?
N2 C5 H5B 108.4 . . ?
C4 C5 H5B 108.4 . . ?
H5A C5 H5B 107.5 . . ?
N2 C6 C7 109.4(3) . . ?
N2 C6 H6A 109.8 . . ?
C7 C6 H6A 109.8 . . ?
N2 C6 H6B 109.8 . . ?
C7 C6 H6B 109.8 . . ?
H6A C6 H6B 108.2 . . ?
N1 C7 C6 109.2(3) . . ?
N1 C7 H7A 109.8 . . ?
C6 C7 H7A 109.8 . . ?
N1 C7 H7B 109.8 . . ?
C6 C7 H7B 109.8 . . ?
H7A C7 H7B 108.3 . . ?
Cu1 Cl2 Cu2 179.59(5) . 6_657 ?
O4 Cl4 O4 175.1(5) 7_575 . ?
O4 Cl4 O1 92.2(3) 7_575 . ?
O4 Cl4 O1 92.2(3) . . ?
O4 Cl4 O2 107.3(4) 7_575 7_575 ?
O4 Cl4 O2 69.1(3) . 7_575 ?
O1 Cl4 O2 110.9(3) . 7_575 ?
O4 Cl4 O2 69.1(3) 7_575 . ?
O4 Cl4 O2 107.3(4) . . ?
O1 Cl4 O2 110.9(3) . . ?
O4 Cl4 O3 61.2(4) 7_575 . ?
O4 Cl4 O3 117.6(4) . . ?
O1 Cl4 O3 124.2(3) . . ?
O2 Cl4 O3 123.3(4) 7_575 . ?
O2 Cl4 O3 103.9(3) . . ?
O4 Cl4 O3 117.6(4) 7_575 7_575 ?
O4 Cl4 O3 61.2(4) . 7_575 ?
O1 Cl4 O3 124.2(3) . 7_575 ?
O2 Cl4 O3 103.9(3) 7_575 7_575 ?
O2 Cl4 O3 123.3(3) . 7_575 ?
O3 Cl4 O3 56.4(5) . 7_575 ?
N4 Cu1 N4 162.0(2) . 7_565 ?
N4 Cu1 N3 84.12(10) . . ?
N4 Cu1 N3 84.12(10) 7_565 . ?
N4 Cu1 Cl1 93.80(9) . . ?
N4 Cu1 Cl1 93.80(9) 7_565 . ?
N3 Cu1 Cl1 164.16(12) . . ?
N4 Cu1 Cl2 97.77(12) . . ?
N4 Cu1 Cl2 97.77(12) 7_565 . ?
N3 Cu1 Cl2 101.01(12) . . ?
Cl1 Cu1 Cl2 94.83(5) . . ?
N1 Cu2 N1 167.3(2) . 7_565 ?
N1 Cu2 N2 83.95(10) . . ?
N1 Cu2 N2 83.95(10) 7_565 . ?
N1 Cu2 Cl3 96.37(10) . . ?
N1 Cu2 Cl3 96.37(10) 7_565 . ?
N2 Cu2 Cl3 160.56(12) . . ?
N1 Cu2 Cl2 89.38(11) . 6_557 ?
N1 Cu2 Cl2 89.38(11) 7_565 6_557 ?
N2 Cu2 Cl2 102.78(11) . 6_557 ?
Cl3 Cu2 Cl2 96.67(5) . 6_557 ?
C7 N1 Cu2 111.5(2) . . ?
C7 N1 H1A 114(3) . . ?
Cu2 N1 H1A 105(3) . . ?
C7 N1 H1B 110(3) . . ?
Cu2 N1 H1B 110(3) . . ?
H1A N1 H1B 104(4) . . ?
C6 N2 C6 113.4(4) . 7_565 ?
C6 N2 C5 113.0(2) . . ?
C6 N2 C5 113.0(2) 7_565 . ?
C6 N2 Cu2 104.4(2) . . ?
C6 N2 Cu2 104.4(2) 7_565 . ?
C5 N2 Cu2 107.8(3) . . ?
C2 N3 C2 113.2(4) . 7_565 ?
C2 N3 C3 112.1(2) . . ?
C2 N3 C3 112.1(2) 7_565 . ?
C2 N3 Cu1 104.0(2) . . ?
C2 N3 Cu1 104.0(2) 7_565 . ?
C3 N3 Cu1 110.9(3) . . ?
C1 N4 Cu1 111.2(2) . . ?
C1 N4 H4A 111(3) . . ?
Cu1 N4 H4A 107(3) . . ?
C1 N4 H4B 109(3) . . ?
Cu1 N4 H4B 109(3) . . ?
H4A N4 H4B 110(4) . . ?
O2 O2 Cl4 70.9(2) 7_575 . ?
O2 O2 O4 123.6(3) 7_575 7_575 ?
Cl4 O2 O4 52.7(3) . 7_575 ?
O3 O3 O4 117.5(3) 7_575 7_575 ?
O3 O3 Cl4 61.8(3) 7_575 . ?
O4 O3 Cl4 55.8(3) 7_575 . ?
Cl4 O4 O3 63.0(4) . 7_575 ?
Cl4 O4 O2 58.2(3) . 7_575 ?
O3 O4 O2 98.1(5) 7_575 7_575 ?
H5C O5 H5D 91(10) . . ?

loop_
_geom_bond_atom_site_label_1
_geom_bond_atom_site_label_2
_geom_bond_distance
_geom_bond_site_symmetry_2
_geom_bond_publ_flag
C1 N4 1.470(5) . ?
C1 C2 1.492(5) . ?
C1 H1C 0.9700 . ?
C1 H1D 0.9700 . ?
C2 N3 1.487(4) . ?
C2 H2A 0.9700 . ?
C2 H2B 0.9700 . ?
C3 N3 1.494(6) . ?
C3 C4 1.524(7) . ?
C3 H3A 0.9700 . ?
C3 H3B 0.9700 . ?
C4 C5 1.533(7) . ?
C4 H4C 0.9700 . ?
C4 H4D 0.9700 . ?
C5 N2 1.482(6) . ?
C5 H5A 0.9700 . ?
C5 H5B 0.9700 . ?
C6 N2 1.475(4) . ?
C6 C7 1.498(6) . ?
C6 H6A 0.9700 . ?
C6 H6B 0.9700 . ?
C7 N1 1.480(5) . ?
C7 H7A 0.9700 . ?
C7 H7B 0.9700 . ?
Cl1 Cu1 2.3310(14) . ?
Cl2 Cu1 2.5392(13) . ?
Cl2 Cu2 2.6155(13) 6_657 ?
Cl3 Cu2 2.2445(14) . ?
Cl4 O4 1.314(6) 7_575 ?
Cl4 O4 1.314(6) . ?
Cl4 O1 1.365(4) . ?
Cl4 O2 1.403(5) 7_575 ?
Cl4 O2 1.403(5) . ?
Cl4 O3 1.416(6) . ?
Cl4 O3 1.416(6) 7_575 ?
Cu1 N4 2.004(4) . ?
Cu1 N4 2.004(4) 7_565 ?
Cu1 N3 2.088(4) . ?
Cu2 N1 2.005(4) . ?
Cu2 N1 2.005(4) 7_565 ?
Cu2 N2 2.055(4) . ?
Cu2 Cl2 2.6155(13) 6_557 ?
N1 H1A 0.90(5) . ?
N1 H1B 0.86(5) . ?
N2 C6 1.475(4) 7_565 ?
N3 C2 1.487(4) 7_565 ?
N4 H4A 0.87(5) . ?
N4 H4B 0.89(5) . ?
O2 O2 0.918(11) 7_575 ?
O2 O4 1.544(8) 7_575 ?
O3 O3 1.338(12) 7_575 ?
O3 O4 1.393(8) 7_575 ?
O4 O3 1.393(8) 7_575 ?
O4 O2 1.544(8) 7_575 ?
O5 H5C 0.94(10) . ?
O5 H5D 0.70(10) . ?

loop_
_geom_hbond_atom_site_label_D
_geom_hbond_atom_site_label_H
_geom_hbond_atom_site_label_A
_geom_hbond_distance_DH
_geom_hbond_distance_HA
_geom_hbond_distance_DA
_geom_hbond_angle_DHA
_geom_hbond_site_symmetry_A
N1 H1A O2 0.90(5) 2.32(5) 3.135(6) 151(4) 1_545
N1 H1A O4 0.90(5) 2.44(5) 3.333(7) 171(4) 7_565
N1 H1B Cl1 0.86(5) 2.66(5) 3.449(4) 152(4) 2
N4 H4A Cl3 0.87(5) 2.93(5) 3.603(4) 135(4) 2_554
N4 H4B Cl1 0.89(5) 2.85(5) 3.706(4) 160(4) 5_656
O5 H5C O2 0.94(10) 2.27(10) 3.183(9) 163(8) 6_657
O5 H5C O2 0.94(10) 2.51(10) 3.379(9) 153(8) 4_566
O5 H5D O3 0.70(10) 2.16(10) 2.825(9) 161(12) .
O5 H5D O3 0.70(10) 2.53(10) 3.140(9) 148(11) 7_575
